data_7708503
loop_
_publ_author_name
'Windorff, Cory James'
'Beltr\'an Leiva, Mar\'ia Joaquina'
'Albrecht-Schmitt, Thomas E.'
'Bai, Zhuanling'
'Celis-Barros, Cristian'
'Goodwin, Conrad Alexander Phillip'
'Huffman, Zachary'
'McKinnon, Noah C.'
'Sperling, Joseph M.'

_publ_section_title
;
 Synthesis, characterization, and theoretical analysis of a plutonyl
 phosphine oxide complex
;
_journal_name_full 'Dalton Transactions'
_journal_paper_doi 10.1039/D1DT03041H
_journal_year 2021
_chemical_formula_moiety 'C36 H66 N2 O10 P2 U'
_chemical_formula_sum 'C36 H66 N2 O10 P2 U'
_chemical_formula_weight 986.87
_chemical_name_common 'uranyldinitrate bis(tricyclohexylphosphine oxide)'
_chemical_name_systematic 'uraniumdioxodinitrato bis(tricyclohexylphosphine oxide)'
_space_group_crystal_system monoclinic
_space_group_IT_number 14
_space_group_name_Hall '-P 2yn'
_space_group_name_H-M_alt 'P 1 21/n 1'
_atom_sites_solution_hydrogens geom
_atom_sites_solution_primary dual
_audit_creation_date 2020-01-06
_audit_creation_method
;
Olex2 1.2
(compiled 2018.04.26 svn.r3504 for OlexSys, GUI svn.r5492)
;
_audit_update_record
;
2021-08-04 deposited with the CCDC.	2021-10-01 downloaded from the CCDC.
;
_cell_angle_alpha 90
_cell_angle_beta 103.075(6)
_cell_angle_gamma 90
_cell_formula_units_Z 2
_cell_length_a 8.5735(6)
_cell_length_b 16.4438(10)
_cell_length_c 14.6892(9)
_cell_measurement_reflns_used 5571
_cell_measurement_temperature 100(2)
_cell_measurement_theta_max 30.2290
_cell_measurement_theta_min 2.4320
_cell_volume 2017.2(2)
_computing_cell_refinement 'CrysAlisPro 1.171.39.46 (Rigaku OD, 2018)'
_computing_data_collection 'CrysAlisPro 1.171.39.46 (Rigaku OD, 2018)'
_computing_data_reduction 'CrysAlisPro 1.171.39.46 (Rigaku OD, 2018)'
_computing_molecular_graphics 'Olex2 (Dolomanov et al., 2009)'
_computing_publication_material 'Olex2 (Dolomanov et al., 2009)'
_computing_structure_refinement 'ShelXL (Sheldrick, 2015)'
_diffrn_ambient_temperature 100(2)
_diffrn_detector CMOS
_diffrn_detector_area_resol_mean 7.9
_diffrn_detector_type 'CMOS detector'
_diffrn_measured_fraction_theta_full 0.993
_diffrn_measured_fraction_theta_max 0.993
_diffrn_measurement_details
;
List of Runs (angles in degrees, time in seconds):

  # Type    Start    End  Width  t~exp~   \w     \q     \k     \f   Frames
#--------------------------------------------------------------------------
  1  \w      2.27 185.07   0.40   20.00    --   28.00  73.71 -25.73  457
  2  \w      2.27 185.07   0.40   20.00    --   28.00  73.71  64.28  457
  3  \w      2.27 185.07   0.40   20.00    --   28.00  73.71 154.28  457
  4  \w      2.27 171.07   0.40   20.00    --   28.00  73.71-115.72  422
;
_diffrn_measurement_device 'abstract diffractometer'
_diffrn_measurement_device_type 'Saxi-CrysAlisPro-abstract goniometer imported SAXI images'
_diffrn_measurement_method '\w scans'
_diffrn_orient_matrix_type 'CrysAlisPro convention (1999,Acta A55,543-557)'
_diffrn_orient_matrix_UB_11 0.0093099000
_diffrn_orient_matrix_UB_12 0.0423017000
_diffrn_orient_matrix_UB_13 0.0090583000
_diffrn_orient_matrix_UB_21 -0.0251954000
_diffrn_orient_matrix_UB_22 0.0080910000
_diffrn_orient_matrix_UB_23 -0.0485243000
_diffrn_orient_matrix_UB_31 -0.0806155000
_diffrn_orient_matrix_UB_32 0.0023277000
_diffrn_orient_matrix_UB_33 0.0043825000
_diffrn_radiation_monochromator graphite
_diffrn_radiation_probe x-ray
_diffrn_radiation_type MoK\a
_diffrn_radiation_wavelength 0.71073
_diffrn_reflns_av_R_equivalents 0.1389
_diffrn_reflns_av_unetI/netI 0.0796
_diffrn_reflns_Laue_measured_fraction_full 0.993
_diffrn_reflns_Laue_measured_fraction_max 0.993
_diffrn_reflns_limit_h_max 10
_diffrn_reflns_limit_h_min -10
_diffrn_reflns_limit_k_max 20
_diffrn_reflns_limit_k_min -20
_diffrn_reflns_limit_l_max 17
_diffrn_reflns_limit_l_min -17
_diffrn_reflns_number 24252
_diffrn_reflns_point_group_measured_fraction_full 0.993
_diffrn_reflns_point_group_measured_fraction_max 0.993
_diffrn_reflns_theta_full 25.242
_diffrn_reflns_theta_max 25.682
_diffrn_reflns_theta_min 1.887
_diffrn_source 'fine-focus sealed X-ray tube'
_diffrn_source_type 'Enhance (Mo) X-ray Source'
_exptl_absorpt_coefficient_mu 4.158
_exptl_absorpt_correction_T_max 1.00000
_exptl_absorpt_correction_T_min 0.29371
_exptl_absorpt_correction_type multi-scan
_exptl_absorpt_process_details
;
CrysAlisPro 1.171.39.46 (Rigaku Oxford Diffraction, 2018)
Empirical absorption correction using spherical harmonics,
 implemented in SCALE3 ABSPACK scaling algorithm.
;
_exptl_crystal_colour 'clear yellow'
_exptl_crystal_colour_lustre clear
_exptl_crystal_colour_primary yellow
_exptl_crystal_density_diffrn 1.625
_exptl_crystal_description needle
_exptl_crystal_F_000 996
_exptl_crystal_preparation 'By CJW.'
_exptl_crystal_recrystallization_method 'Re-crystallisation from solvent: Acetone'
_exptl_crystal_size_max 0.32
_exptl_crystal_size_mid 0.14
_exptl_crystal_size_min 0.1
_refine_diff_density_max 1.770
_refine_diff_density_min -1.415
_refine_diff_density_rms 0.172
_refine_ls_extinction_method none
_refine_ls_goodness_of_fit_ref 0.900
_refine_ls_hydrogen_treatment constr
_refine_ls_matrix_type full
_refine_ls_number_parameters 232
_refine_ls_number_reflns 3807
_refine_ls_number_restraints 0
_refine_ls_restrained_S_all 0.900
_refine_ls_R_factor_all 0.0557
_refine_ls_R_factor_gt 0.0399
_refine_ls_shift/su_max 0.000
_refine_ls_shift/su_mean 0.000
_refine_ls_structure_factor_coef Fsqd
_refine_ls_weighting_details 'w=1/[\s^2^(Fo^2^)+(0.0435P)^2^] where P=(Fo^2^+2Fc^2^)/3'
_refine_ls_weighting_scheme calc
_refine_ls_wR_factor_gt 0.0822
_refine_ls_wR_factor_ref 0.0851
_reflns_Friedel_coverage 0.000
_reflns_number_gt 2562
_reflns_number_total 3807
_reflns_threshold_expression 'I > 2\s(I)'
_twin_special_details
;
Component 2 rotated by 179.9895\% 
 around [-0.00 0.71 0.71] (reciprocal) or [0.30 0.58 0.76] (direct)
;
_cod_data_source_file d1dt03041h2.cif
_cod_data_source_block cjw91
_cod_original_sg_symbol_H-M P21/n
_cod_database_code 7708503
_lanl_internal_la-ur LA-UR-19-30804
_shelx_shelxl_version_number 2018/3
_chemical_oxdiff_formula UO2(NO3)2(OPC18H51)2
_shelx_space_group_comment
;
The symmetry employed for this shelxl refinement is uniquely defined
by the following loop, which should always be used as a source of
symmetry information in preference to the above space-group names.
They are only intended as comments.
;
_shelx_estimated_absorpt_t_max 0.681
_shelx_estimated_absorpt_t_min 0.350
_olex2_refinement_description
;
1. Fixed Uiso
 At 1.2 times of:
  All C(H) groups, All C(H,H) groups
2.a Ternary CH refined with riding coordinates:
 C1(H1), C7(H7), C13(H13)
2.b Secondary CH2 refined with riding coordinates:
 C2(H2A,H2B), C3(H3A,H3B), C4(H4A,H4B), C5(H5A,H5B), C6(H6A,H6B), C8(H8A,H8B),
 C9(H9A,H9B), C10(H10A,H10B), C11(H11A,H11B), C12(H12A,H12B), C14(H14A,H14B),
 C15(H15A,H15B), C16(H16A,H16B), C17(H17A,H17B), C18(H18A,H18B)
;
_olex2_submission_special_instructions 'No special instructions were received'
_oxdiff_exptl_absorpt_empirical_details
;
Empirical correction (ABSPACK) includes:
- Absorption correction using spherical harmonics
- Frame scaling
;
_oxdiff_exptl_absorpt_empirical_full_max 3.114
_oxdiff_exptl_absorpt_empirical_full_min 0.547
_oxdiff_twin_integration_method simultaneous
_oxdiff_twin_items 2

loop_
_space_group_symop_operation_xyz
'x, y, z'
'-x+1/2, y+1/2, -z+1/2'
'-x, -y, -z'
'x-1/2, -y-1/2, z-1/2'

loop_
_atom_site_label
_atom_site_type_symbol
_atom_site_fract_x
_atom_site_fract_y
_atom_site_fract_z
_atom_site_U_iso_or_equiv
_atom_site_adp_type
_atom_site_occupancy
_atom_site_site_symmetry_order
_atom_site_calc_flag
_atom_site_refinement_flags_posn
_atom_site_refinement_flags_adp
_atom_site_refinement_flags_occupancy
_atom_site_disorder_assembly
_atom_site_disorder_group
U1 U 0.500000 0.500000 0.500000 0.01843(10) Uani 1 2 d S T P . .
P1 P 0.30493(17) 0.52659(8) 0.70954(9) 0.0203(3) Uani 1 1 d . . . . .
O1 O 0.3139(4) 0.50416(19) 0.4182(2) 0.0241(8) Uani 1 1 d . . . . .
O2 O 0.3742(4) 0.51637(19) 0.6243(2) 0.0264(9) Uani 1 1 d . . . . .
O3 O 0.4073(5) 0.3692(2) 0.5633(2) 0.0320(10) Uani 1 1 d . . . . .
O4 O 0.5351(4) 0.3523(2) 0.4553(2) 0.0305(9) Uani 1 1 d . . . . .
O5 O 0.4414(5) 0.2457(2) 0.5161(2) 0.0390(10) Uani 1 1 d . . . . .
N1 N 0.4617(6) 0.3189(3) 0.5117(3) 0.0289(11) Uani 1 1 d . . . . .
C1 C 0.4623(6) 0.5380(3) 0.8142(3) 0.0237(12) Uani 1 1 d . . . . .
H1 H 0.409797 0.543035 0.868240 0.028 Uiso 1 1 calc R . . . .
C2 C 0.5656(6) 0.6149(3) 0.8135(4) 0.0321(14) Uani 1 1 d . . . . .
H2A H 0.617674 0.612117 0.759862 0.039 Uiso 1 1 calc R . . . .
H2B H 0.495744 0.663543 0.805113 0.039 Uiso 1 1 calc R . . . .
C3 C 0.6930(7) 0.6234(3) 0.9032(4) 0.0367(14) Uani 1 1 d . . . . .
H3A H 0.641122 0.631291 0.956311 0.044 Uiso 1 1 calc R . . . .
H3B H 0.759706 0.671786 0.899149 0.044 Uiso 1 1 calc R . . . .
C4 C 0.7986(7) 0.5481(4) 0.9203(4) 0.0367(15) Uani 1 1 d . . . . .
H4A H 0.860054 0.544193 0.870931 0.044 Uiso 1 1 calc R . . . .
H4B H 0.876196 0.553631 0.981108 0.044 Uiso 1 1 calc R . . . .
C5 C 0.7027(7) 0.4706(4) 0.9207(4) 0.0322(14) Uani 1 1 d . . . . .
H5A H 0.653357 0.470985 0.975499 0.039 Uiso 1 1 calc R . . . .
H5B H 0.775556 0.423223 0.926846 0.039 Uiso 1 1 calc R . . . .
C6 C 0.5718(7) 0.4618(4) 0.8317(4) 0.0324(13) Uani 1 1 d . . . . .
H6A H 0.506118 0.413250 0.836961 0.039 Uiso 1 1 calc R . . . .
H6B H 0.621585 0.453685 0.777844 0.039 Uiso 1 1 calc R . . . .
C7 C 0.1963(6) 0.4347(3) 0.7255(3) 0.0258(12) Uani 1 1 d . . . . .
H7 H 0.269798 0.388549 0.720597 0.031 Uiso 1 1 calc R . . . .
C8 C 0.1544(7) 0.4253(3) 0.8222(4) 0.0305(13) Uani 1 1 d . . . . .
H8A H 0.253435 0.429705 0.871940 0.037 Uiso 1 1 calc R . . . .
H8B H 0.081583 0.469834 0.831115 0.037 Uiso 1 1 calc R . . . .
C9 C 0.0743(7) 0.3436(3) 0.8304(4) 0.0338(14) Uani 1 1 d . . . . .
H9A H 0.151749 0.299224 0.829093 0.041 Uiso 1 1 calc R . . . .
H9B H 0.041949 0.340978 0.890846 0.041 Uiso 1 1 calc R . . . .
C10 C -0.0719(7) 0.3319(3) 0.7510(4) 0.0351(15) Uani 1 1 d . . . . .
H10A H -0.153553 0.373177 0.756201 0.042 Uiso 1 1 calc R . . . .
H10B H -0.118476 0.277536 0.756658 0.042 Uiso 1 1 calc R . . . .
C11 C -0.0311(7) 0.3393(3) 0.6555(4) 0.0340(14) Uani 1 1 d . . . . .
H11A H -0.129968 0.334205 0.605621 0.041 Uiso 1 1 calc R . . . .
H11B H 0.042645 0.294931 0.647364 0.041 Uiso 1 1 calc R . . . .
C12 C 0.0477(6) 0.4216(3) 0.6476(4) 0.0305(13) Uani 1 1 d . . . . .
H12A H 0.077827 0.424952 0.586470 0.037 Uiso 1 1 calc R . . . .
H12B H -0.030428 0.465466 0.649829 0.037 Uiso 1 1 calc R . . . .
C13 C 0.1827(6) 0.6190(3) 0.6943(3) 0.0232(12) Uani 1 1 d . . . . .
H13 H 0.260084 0.665237 0.700096 0.028 Uiso 1 1 calc R . . . .
C14 C 0.0862(6) 0.6342(3) 0.7688(3) 0.0265(13) Uani 1 1 d . . . . .
H14A H 0.006661 0.590171 0.766431 0.032 Uiso 1 1 calc R . . . .
H14B H 0.159036 0.633683 0.831557 0.032 Uiso 1 1 calc R . . . .
C15 C -0.0002(7) 0.7162(3) 0.7526(4) 0.0374(15) Uani 1 1 d . . . . .
H15A H -0.067525 0.723149 0.798684 0.045 Uiso 1 1 calc R . . . .
H15B H 0.079755 0.760614 0.762233 0.045 Uiso 1 1 calc R . . . .
C16 C -0.1054(6) 0.7217(3) 0.6538(3) 0.0282(13) Uani 1 1 d . . . . .
H16A H -0.191717 0.680588 0.646338 0.034 Uiso 1 1 calc R . . . .
H16B H -0.156147 0.776099 0.644596 0.034 Uiso 1 1 calc R . . . .
C17 C -0.0100(6) 0.7079(3) 0.5803(4) 0.0301(13) Uani 1 1 d . . . . .
H17A H 0.070141 0.751845 0.583751 0.036 Uiso 1 1 calc R . . . .
H17B H -0.082471 0.709483 0.517422 0.036 Uiso 1 1 calc R . . . .
C18 C 0.0753(6) 0.6255(3) 0.5952(3) 0.0292(13) Uani 1 1 d . . . . .
H18A H 0.141468 0.618615 0.548583 0.035 Uiso 1 1 calc R . . . .
H18B H -0.005417 0.581431 0.585651 0.035 Uiso 1 1 calc R . . . .

loop_
_atom_site_aniso_label
_atom_site_aniso_U_11
_atom_site_aniso_U_22
_atom_site_aniso_U_33
_atom_site_aniso_U_23
_atom_site_aniso_U_13
_atom_site_aniso_U_12
U1 0.01766(14) 0.01936(15) 0.01966(14) -0.00010(13) 0.00711(10) 0.00139(14)
P1 0.0240(7) 0.0186(7) 0.0208(7) 0.0003(5) 0.0104(6) 0.0000(6)
O1 0.0130(16) 0.034(2) 0.0207(18) -0.0001(17) -0.0062(13) 0.0014(17)
O2 0.029(2) 0.024(2) 0.028(2) -0.0002(15) 0.0115(16) 0.0049(15)
O3 0.047(3) 0.023(2) 0.032(2) 0.0007(17) 0.0202(19) 0.0054(18)
O4 0.037(2) 0.028(2) 0.031(2) -0.0021(18) 0.0171(19) -0.0011(19)
O5 0.056(3) 0.020(2) 0.044(2) 0.0000(19) 0.017(2) 0.001(2)
N1 0.033(3) 0.028(3) 0.025(3) 0.001(2) 0.007(2) 0.002(2)
C1 0.028(3) 0.021(3) 0.025(3) 0.002(2) 0.011(2) 0.000(3)
C2 0.030(3) 0.025(3) 0.041(3) 0.006(3) 0.007(3) -0.005(3)
C3 0.034(4) 0.035(4) 0.038(3) 0.001(3) 0.002(3) -0.005(3)
C4 0.027(3) 0.054(4) 0.028(3) 0.000(3) 0.006(3) -0.002(3)
C5 0.036(3) 0.034(3) 0.026(3) 0.003(2) 0.006(3) 0.008(3)
C6 0.035(4) 0.026(3) 0.036(3) 0.004(3) 0.008(3) 0.005(3)
C7 0.036(3) 0.013(3) 0.030(3) 0.000(2) 0.011(3) -0.001(2)
C8 0.039(4) 0.022(3) 0.034(3) 0.004(2) 0.016(3) -0.006(3)
C9 0.046(4) 0.022(3) 0.039(3) 0.004(3) 0.021(3) -0.001(3)
C10 0.039(4) 0.018(3) 0.056(4) -0.002(3) 0.027(3) -0.005(3)
C11 0.037(4) 0.023(3) 0.045(4) -0.007(3) 0.015(3) -0.014(3)
C12 0.028(3) 0.028(3) 0.035(3) 0.002(3) 0.006(3) -0.007(3)
C13 0.022(3) 0.022(3) 0.027(3) 0.001(2) 0.008(2) 0.002(2)
C14 0.032(3) 0.024(3) 0.025(3) -0.002(2) 0.008(2) 0.004(3)
C15 0.047(4) 0.029(4) 0.039(3) -0.007(3) 0.017(3) 0.010(3)
C16 0.026(3) 0.023(3) 0.036(3) 0.003(2) 0.008(2) 0.006(2)
C17 0.030(3) 0.024(3) 0.035(3) 0.003(3) 0.005(3) 0.003(3)
C18 0.036(3) 0.024(3) 0.033(3) 0.001(2) 0.017(3) 0.008(3)

loop_
_atom_type_symbol
_atom_type_description
_atom_type_scat_dispersion_real
_atom_type_scat_dispersion_imag
_atom_type_scat_source
C C 0.0033 0.0016 'International Tables Vol C Tables 4.2.6.8 and 6.1.1.4'
H H 0.0000 0.0000 'International Tables Vol C Tables 4.2.6.8 and 6.1.1.4'
N N 0.0061 0.0033 'International Tables Vol C Tables 4.2.6.8 and 6.1.1.4'
O O 0.0106 0.0060 'International Tables Vol C Tables 4.2.6.8 and 6.1.1.4'
P P 0.1023 0.0942 'International Tables Vol C Tables 4.2.6.8 and 6.1.1.4'
U U -9.6767 9.6646 'International Tables Vol C Tables 4.2.6.8 and 6.1.1.4'

loop_
_geom_angle_atom_site_label_1
_geom_angle_atom_site_label_2
_geom_angle_atom_site_label_3
_geom_angle
_geom_angle_site_symmetry_1
_geom_angle_site_symmetry_3
_geom_angle_publ_flag
O1 U1 O1 180.0 3_666 . ?
O1 U1 O2 88.76(15) . 3_666 ?
O1 U1 O2 91.24(15) . . ?
O1 U1 O2 91.24(15) 3_666 3_666 ?
O1 U1 O2 88.76(15) 3_666 . ?
O1 U1 O3 91.57(14) 3_666 . ?
O1 U1 O3 91.57(14) . 3_666 ?
O1 U1 O3 88.43(14) . . ?
O1 U1 O3 88.43(14) 3_666 3_666 ?
O1 U1 O4 89.86(13) 3_666 . ?
O1 U1 O4 89.85(13) . 3_666 ?
O1 U1 O4 90.14(13) 3_666 3_666 ?
O1 U1 O4 90.15(13) . . ?
O2 U1 O2 180.0 3_666 . ?
O2 U1 O3 115.24(11) 3_666 . ?
O2 U1 O3 115.24(11) . 3_666 ?
O2 U1 O3 64.76(11) . . ?
O2 U1 O3 64.76(11) 3_666 3_666 ?
O2 U1 O4 65.61(11) . 3_666 ?
O2 U1 O4 114.39(11) 3_666 3_666 ?
O2 U1 O4 65.61(11) 3_666 . ?
O2 U1 O4 114.39(11) . . ?
O3 U1 O3 180.00(9) . 3_666 ?
O3 U1 O4 130.28(12) 3_666 . ?
O3 U1 O4 49.72(12) . . ?
O3 U1 O4 130.28(12) . 3_666 ?
O3 U1 O4 49.72(12) 3_666 3_666 ?
O4 U1 O4 180.0 . 3_666 ?
O2 P1 C1 111.0(2) . . ?
O2 P1 C7 108.9(2) . . ?
O2 P1 C13 108.2(2) . . ?
C1 P1 C7 106.3(2) . . ?
C1 P1 C13 108.3(2) . . ?
C7 P1 C13 114.2(3) . . ?
P1 O2 U1 175.8(2) . . ?
N1 O3 U1 98.2(3) . . ?
N1 O4 U1 97.9(3) . . ?
O4 N1 O3 114.1(5) . . ?
O5 N1 O3 122.0(5) . . ?
O5 N1 O4 123.9(5) . . ?
C2 C1 P1 113.3(4) . . ?
C2 C1 C6 109.6(5) . . ?
C6 C1 P1 111.3(4) . . ?
C3 C2 C1 111.7(4) . . ?
C2 C3 C4 110.7(5) . . ?
C5 C4 C3 112.4(5) . . ?
C4 C5 C6 111.7(5) . . ?
C5 C6 C1 111.5(5) . . ?
C8 C7 P1 115.7(4) . . ?
C12 C7 P1 112.7(4) . . ?
C12 C7 C8 110.3(5) . . ?
C9 C8 C7 111.2(4) . . ?
C10 C9 C8 111.1(5) . . ?
C9 C10 C11 112.0(5) . . ?
C10 C11 C12 109.7(4) . . ?
C7 C12 C11 112.2(5) . . ?
C14 C13 P1 115.8(4) . . ?
C14 C13 C18 111.0(4) . . ?
C18 C13 P1 112.1(3) . . ?
C15 C14 C13 110.7(4) . . ?
C16 C15 C14 111.1(4) . . ?
C17 C16 C15 111.8(4) . . ?
C16 C17 C18 110.4(4) . . ?
C17 C18 C13 111.2(4) . . ?

loop_
_geom_bond_atom_site_label_1
_geom_bond_atom_site_label_2
_geom_bond_distance
_geom_bond_site_symmetry_2
_geom_bond_publ_flag
U1 O1 1.768(3) 3_666 ?
U1 O1 1.768(3) . ?
U1 O2 2.336(4) 3_666 ?
U1 O2 2.336(4) . ?
U1 O3 2.541(4) . ?
U1 O3 2.541(4) 3_666 ?
U1 O4 2.552(4) . ?
U1 O4 2.552(4) 3_666 ?
P1 O2 1.512(4) . ?
P1 C1 1.812(5) . ?
P1 C7 1.818(5) . ?
P1 C13 1.831(5) . ?
O3 N1 1.279(5) . ?
O4 N1 1.272(6) . ?
O5 N1 1.220(6) . ?
C1 C2 1.546(7) . ?
C1 C6 1.551(8) . ?
C2 C3 1.516(7) . ?
C3 C4 1.521(8) . ?
C4 C5 1.517(9) . ?
C5 C6 1.525(7) . ?
C7 C8 1.548(6) . ?
C7 C12 1.523(7) . ?
C8 C9 1.525(7) . ?
C9 C10 1.519(8) . ?
C10 C11 1.526(7) . ?
C11 C12 1.529(7) . ?
C13 C14 1.534(6) . ?
C13 C18 1.541(7) . ?
C14 C15 1.530(7) . ?
C15 C16 1.529(7) . ?
C16 C17 1.512(7) . ?
C17 C18 1.531(7) . ?

loop_
_twin_individual_id
_twin_individual_mass_fraction_refined
_oxdiff_twin_reflns_isolated
_oxdiff_twin_reflns_overlapped
_twin_individual_twin_lattice_type
_twin_individual_twin_matrix_11
_twin_individual_twin_matrix_12
_twin_individual_twin_matrix_13
_twin_individual_twin_matrix_21
_twin_individual_twin_matrix_22
_twin_individual_twin_matrix_23
_twin_individual_twin_matrix_31
_twin_individual_twin_matrix_32
_twin_individual_twin_matrix_33
1 0.5063 16612 11874 ref 1.0000 0.0000 0.0000 0.0000 1.0000 0.0000 0.0000 0.0000 1.0000
2 0.4937 0 11874 nmt -0.9991 0.0001 0.0002 0.4414 -0.1400 1.1389 0.4419 0.8618 0.1395
